data_4500153
loop_
_publ_author_name
'Ma, Lu-Fang'
'Li, Xiu-Qin'
'Meng, Qing-Lei'
'Wang, Li-Ya'
'Du, Miao'
'Hou, Hong-Wei'

_publ_section_title
;
 Significant Positional Isomeric Effect on Structural Assemblies of Zn(II)
 and Cd(II) Coordination Polymers Based on Bromoisophthalic Acids and
 Various Dipyridyl-Type Coligands
;
_journal_issue 1
_journal_name_full 'Crystal Growth &amp; Design'
_journal_page_first 175
_journal_paper_doi 10.1021/cg101123y
_journal_volume 11
_journal_year 2011
_chemical_formula_sum 'C21 H19 Br Cd N2 O5'
_chemical_formula_weight 571.69
_chemical_name_systematic
;

 ?

;
_space_group_IT_number 15
_symmetry_cell_setting monoclinic
_symmetry_space_group_name_Hall '-C 2yc'
_symmetry_space_group_name_H-M 'C 1 2/c 1'
_atom_sites_solution_hydrogens geom
_atom_sites_solution_primary direct
_atom_sites_solution_secondary difmap
_audit_creation_method SHELXL-97
_cell_angle_alpha 90.00
_cell_angle_beta 100.7390(10)
_cell_angle_gamma 90.00
_cell_formula_units_Z 8
_cell_length_a 14.3379(15)
_cell_length_b 18.9193(19)
_cell_length_c 16.5885(17)
_cell_measurement_reflns_used 2701
_cell_measurement_temperature 294(2)
_cell_measurement_theta_max 21.68
_cell_measurement_theta_min 2.34
_cell_volume 4421.0(8)
_computing_cell_refinement 'Bruker SMART'
_computing_data_collection 'Bruker SMART'
_computing_data_reduction 'Bruker SAINT'
_computing_molecular_graphics 'Bruker SHELXTL'
_computing_publication_material 'Bruker SHELXTL'
_computing_structure_refinement 'SHELXL-97 (Sheldrick, 1997)'
_computing_structure_solution 'SHELXS-97 (Sheldrick, 1990)'
_diffrn_ambient_temperature 294(2)
_diffrn_measured_fraction_theta_full 0.999
_diffrn_measured_fraction_theta_max 0.999
_diffrn_measurement_device_type 'CCD area detector'
_diffrn_measurement_method 'phi and omega scans'
_diffrn_radiation_monochromator graphite
_diffrn_radiation_source 'fine-focus sealed tube'
_diffrn_radiation_type MoK\a
_diffrn_radiation_wavelength 0.71073
_diffrn_reflns_av_R_equivalents 0.0462
_diffrn_reflns_av_sigmaI/netI 0.0427
_diffrn_reflns_limit_h_max 17
_diffrn_reflns_limit_h_min -17
_diffrn_reflns_limit_k_max 22
_diffrn_reflns_limit_k_min -22
_diffrn_reflns_limit_l_max 20
_diffrn_reflns_limit_l_min -19
_diffrn_reflns_number 16341
_diffrn_reflns_theta_full 25.49
_diffrn_reflns_theta_max 25.49
_diffrn_reflns_theta_min 2.34
_exptl_absorpt_coefficient_mu 2.829
_exptl_absorpt_correction_T_max 0.9199
_exptl_absorpt_correction_T_min 0.6763
_exptl_absorpt_correction_type multi-scan
_exptl_absorpt_process_details sadabs
_exptl_crystal_colour colourless
_exptl_crystal_density_diffrn 1.718
_exptl_crystal_density_method 'not measured'
_exptl_crystal_description block
_exptl_crystal_F_000 2256
_exptl_crystal_size_max 0.15
_exptl_crystal_size_mid 0.09
_exptl_crystal_size_min 0.03
_refine_diff_density_max 0.557
_refine_diff_density_min -0.581
_refine_diff_density_rms 0.072
_refine_ls_extinction_method none
_refine_ls_goodness_of_fit_ref 1.002
_refine_ls_hydrogen_treatment constr
_refine_ls_matrix_type full
_refine_ls_number_parameters 271
_refine_ls_number_reflns 4121
_refine_ls_number_restraints 3
_refine_ls_restrained_S_all 1.002
_refine_ls_R_factor_all 0.0655
_refine_ls_R_factor_gt 0.0355
_refine_ls_shift/su_max 0.002
_refine_ls_shift/su_mean 0.000
_refine_ls_structure_factor_coef Fsqd
_refine_ls_weighting_details 'calc w=1/[\s^2^(Fo^2^)+(0.0265P)^2^+7.5688P] where P=(Fo^2^+2Fc^2^)/3'
_refine_ls_weighting_scheme calc
_refine_ls_wR_factor_gt 0.0673
_refine_ls_wR_factor_ref 0.0780
_reflns_number_gt 2882
_reflns_number_total 4121
_reflns_threshold_expression >2sigma(I)
_cod_data_source_file cg101123y_si_005.cif
_cod_data_source_block a
_cod_depositor_comments
;
The following automatic conversions were performed:

'_symmetry_cell_setting' value 'Monoclinic' changed to 'monoclinic'
according to /home/saulius/struct/CIF-dictionaries/cif_core.dic
dictionary named 'cif_core.dic' version 2.4.1 from 2010-06-29.

Automatic conversion script
Id: cif_fix_values 1715 2011-07-08 13:25:40Z adriana 
;
_cod_original_sg_symbol_H-M C2/c
_cod_database_code 4500153

loop_
_symmetry_equiv_pos_as_xyz
'x, y, z'
'-x, y, -z+1/2'
'x+1/2, y+1/2, z'
'-x+1/2, y+1/2, -z+1/2'
'-x, -y, -z'
'x, -y, z-1/2'
'-x+1/2, -y+1/2, -z'
'x+1/2, -y+1/2, z-1/2'

loop_
_atom_site_label
_atom_site_type_symbol
_atom_site_fract_x
_atom_site_fract_y
_atom_site_fract_z
_atom_site_U_iso_or_equiv
_atom_site_adp_type
_atom_site_occupancy
_atom_site_symmetry_multiplicity
_atom_site_calc_flag
_atom_site_refinement_flags
Cd1 Cd 0.37316(2) 0.083498(16) 1.039848(18) 0.04427(11) Uani 1 1 d .
Br1 Br 0.36487(7) 0.34069(3) 0.65556(5) 0.1278(3) Uani 1 1 d .
O1 O 0.3834(2) 0.19092(18) 0.94038(19) 0.0713(10) Uani 1 1 d .
O2 O 0.3925(2) 0.07829(17) 0.90896(17) 0.0586(8) Uani 1 1 d .
O3 O 0.3659(3) 0.00222(18) 0.6297(2) 0.0742(10) Uani 1 1 d .
O4 O 0.3487(2) 0.0761(2) 0.52526(19) 0.0764(10) Uani 1 1 d .
O5 O 0.5368(2) 0.06377(16) 1.08408(17) 0.0595(8) Uani 1 1 d D
H1W H 0.5710 0.0709 1.0492 0.089 Uiso 1 1 d RD
H2W H 0.5382 0.0211 1.0966 0.089 Uiso 1 1 d RD
N1 N 0.2066(2) 0.07844(18) 0.9914(2) 0.0478(9) Uani 1 1 d .
N2 N -0.1356(2) 0.33407(18) 0.6388(2) 0.0468(9) Uani 1 1 d .
C1 C 0.3820(3) 0.1614(2) 0.8008(2) 0.0412(10) Uani 1 1 d .
C2 C 0.3776(3) 0.1085(2) 0.7435(2) 0.0397(10) Uani 1 1 d .
H2 H 0.3816 0.0617 0.7612 0.048 Uiso 1 1 calc R
C3 C 0.3674(3) 0.1223(2) 0.6602(2) 0.0391(10) Uani 1 1 d .
C4 C 0.3647(3) 0.1919(2) 0.6343(3) 0.0528(12) Uani 1 1 d .
H4 H 0.3593 0.2026 0.5789 0.063 Uiso 1 1 calc R
C5 C 0.3700(3) 0.2452(2) 0.6918(3) 0.0606(13) Uani 1 1 d .
C6 C 0.3784(3) 0.2310(2) 0.7749(3) 0.0532(12) Uani 1 1 d .
H6 H 0.3817 0.2677 0.8126 0.064 Uiso 1 1 calc R
C7 C 0.3879(3) 0.1436(3) 0.8904(3) 0.0515(11) Uani 1 1 d .
C8 C 0.3606(3) 0.0625(3) 0.5996(3) 0.0503(11) Uani 1 1 d .
C9 C 0.1442(3) 0.1173(2) 1.0216(3) 0.0542(12) Uani 1 1 d .
H9 H 0.1668 0.1493 1.0631 0.065 Uiso 1 1 calc R
C10 C 0.0478(4) 0.1126(3) 0.9944(3) 0.0613(13) Uani 1 1 d .
H10 H 0.0071 0.1406 1.0183 0.074 Uiso 1 1 calc R
C11 C 0.0111(3) 0.0666(3) 0.9321(3) 0.0581(13) Uani 1 1 d .
C12 C 0.0768(3) 0.0264(2) 0.9010(3) 0.0589(13) Uani 1 1 d .
H12 H 0.0561 -0.0056 0.8589 0.071 Uiso 1 1 calc R
C13 C 0.1724(3) 0.0330(2) 0.9316(3) 0.0538(12) Uani 1 1 d .
H13 H 0.2148 0.0049 0.9098 0.065 Uiso 1 1 calc R
C14 C -0.0931(3) 0.0614(3) 0.8961(3) 0.0723(16) Uani 1 1 d .
H14A H -0.1299 0.0769 0.9363 0.087 Uiso 1 1 calc R
H14B H -0.1094 0.0125 0.8824 0.087 Uiso 1 1 calc R
C15 C -0.1180(3) 0.1075(2) 0.8180(3) 0.0616(14) Uani 1 1 d .
H15A H -0.0740 0.0971 0.7817 0.074 Uiso 1 1 calc R
H15B H -0.1814 0.0956 0.7893 0.074 Uiso 1 1 calc R
C16 C -0.1139(3) 0.1853(2) 0.8374(3) 0.0555(12) Uani 1 1 d .
H16A H -0.0535 0.1950 0.8728 0.067 Uiso 1 1 calc R
H16B H -0.1632 0.1957 0.8684 0.067 Uiso 1 1 calc R
C17 C -0.1235(3) 0.3539(2) 0.7170(3) 0.0560(12) Uani 1 1 d .
H17 H -0.1184 0.4020 0.7290 0.067 Uiso 1 1 calc R
C18 C -0.1181(3) 0.3071(2) 0.7809(3) 0.0550(12) Uani 1 1 d .
H18 H -0.1098 0.3237 0.8345 0.066 Uiso 1 1 calc R
C19 C -0.1251(3) 0.2354(2) 0.7657(3) 0.0427(10) Uani 1 1 d .
C20 C -0.1395(3) 0.2151(2) 0.6850(3) 0.0492(11) Uani 1 1 d .
H20 H -0.1462 0.1675 0.6714 0.059 Uiso 1 1 calc R
C21 C -0.1440(3) 0.2652(2) 0.6238(3) 0.0494(11) Uani 1 1 d .
H21 H -0.1533 0.2500 0.5695 0.059 Uiso 1 1 calc R

loop_
_atom_site_aniso_label
_atom_site_aniso_U_11
_atom_site_aniso_U_22
_atom_site_aniso_U_33
_atom_site_aniso_U_23
_atom_site_aniso_U_13
_atom_site_aniso_U_12
Cd1 0.0557(2) 0.04078(18) 0.03532(17) -0.00341(15) 0.00590(13) 0.00401(17)
Br1 0.2047(9) 0.0504(4) 0.1542(7) 0.0345(4) 0.1000(7) 0.0153(4)
O1 0.092(3) 0.075(2) 0.051(2) -0.0177(18) 0.0216(18) -0.001(2)
O2 0.075(2) 0.061(2) 0.0404(17) 0.0042(16) 0.0123(15) 0.0122(18)
O3 0.106(3) 0.051(2) 0.062(2) -0.0179(18) 0.007(2) -0.002(2)
O4 0.076(2) 0.108(3) 0.045(2) -0.014(2) 0.0103(17) -0.001(2)
O5 0.062(2) 0.064(2) 0.0524(19) -0.0087(16) 0.0111(15) 0.0080(16)
N1 0.051(2) 0.045(2) 0.048(2) 0.0056(18) 0.0087(17) 0.0034(19)
N2 0.064(2) 0.038(2) 0.037(2) 0.0032(16) 0.0082(17) -0.0011(18)
C1 0.036(2) 0.044(3) 0.045(3) -0.001(2) 0.0114(19) -0.0002(19)
C2 0.036(2) 0.038(2) 0.045(3) -0.0018(19) 0.0066(19) 0.0038(18)
C3 0.035(2) 0.046(2) 0.036(2) 0.0038(19) 0.0063(18) 0.0010(19)
C4 0.052(3) 0.059(3) 0.052(3) 0.014(2) 0.022(2) 0.006(2)
C5 0.064(3) 0.046(3) 0.079(4) 0.013(3) 0.033(3) 0.002(2)
C6 0.060(3) 0.040(3) 0.067(3) -0.008(2) 0.029(2) -0.005(2)
C7 0.045(3) 0.066(3) 0.044(3) -0.006(3) 0.010(2) 0.006(2)
C8 0.043(3) 0.065(3) 0.043(3) -0.008(2) 0.008(2) 0.003(2)
C9 0.066(3) 0.053(3) 0.045(3) 0.009(2) 0.013(2) 0.007(2)
C10 0.059(3) 0.069(3) 0.061(3) 0.025(3) 0.025(3) 0.019(3)
C11 0.050(3) 0.055(3) 0.069(3) 0.036(3) 0.009(3) 0.001(2)
C12 0.064(3) 0.042(3) 0.064(3) 0.009(2) -0.007(3) -0.001(2)
C13 0.055(3) 0.041(3) 0.062(3) 0.000(2) 0.002(2) 0.010(2)
C14 0.045(3) 0.076(4) 0.092(4) 0.047(3) 0.004(3) -0.005(2)
C15 0.041(3) 0.065(3) 0.075(3) 0.032(3) 0.001(2) -0.006(2)
C16 0.048(3) 0.057(3) 0.063(3) 0.021(2) 0.014(2) 0.006(2)
C17 0.086(4) 0.035(2) 0.046(3) 0.001(2) 0.010(2) -0.004(2)
C18 0.077(3) 0.051(3) 0.036(2) 0.001(2) 0.007(2) 0.000(2)
C19 0.037(2) 0.049(3) 0.044(3) 0.010(2) 0.0106(19) 0.004(2)
C20 0.054(3) 0.037(2) 0.056(3) 0.005(2) 0.010(2) -0.001(2)
C21 0.062(3) 0.044(3) 0.040(2) -0.001(2) 0.005(2) 0.000(2)

loop_
_atom_type_symbol
_atom_type_description
_atom_type_scat_dispersion_real
_atom_type_scat_dispersion_imag
_atom_type_scat_source
C C 0.0033 0.0016 'International Tables Vol C Tables 4.2.6.8 and 6.1.1.4'
H H 0.0000 0.0000 'International Tables Vol C Tables 4.2.6.8 and 6.1.1.4'
N N 0.0061 0.0033 'International Tables Vol C Tables 4.2.6.8 and 6.1.1.4'
O O 0.0106 0.0060 'International Tables Vol C Tables 4.2.6.8 and 6.1.1.4'
Br Br -0.2901 2.4595 'International Tables Vol C Tables 4.2.6.8 and 6.1.1.4'
Cd Cd -0.8075 1.2024 'International Tables Vol C Tables 4.2.6.8 and 6.1.1.4'

loop_
_geom_angle_atom_site_label_1
_geom_angle_atom_site_label_2
_geom_angle_atom_site_label_3
_geom_angle
_geom_angle_site_symmetry_1
_geom_angle_site_symmetry_3
O3 Cd1 O2 130.44(13) 6_556 .
O3 Cd1 N2 90.04(13) 6_556 8_556
O2 Cd1 N2 139.38(12) . 8_556
O3 Cd1 O5 81.00(12) 6_556 .
O2 Cd1 O5 89.94(10) . .
N2 Cd1 O5 93.98(11) 8_556 .
O3 Cd1 N1 91.59(12) 6_556 .
O2 Cd1 N1 88.20(12) . .
N2 Cd1 N1 94.83(12) 8_556 .
O5 Cd1 N1 168.49(11) . .
O3 Cd1 O1 176.54(12) 6_556 .
O2 Cd1 O1 52.91(10) . .
N2 Cd1 O1 86.57(11) 8_556 .
O5 Cd1 O1 98.54(11) . .
N1 Cd1 O1 89.38(11) . .
C7 O1 Cd1 82.9(3) . .
C7 O2 Cd1 100.5(3) . .
C8 O3 Cd1 114.1(3) . 6
Cd1 O5 H1W 116.0 . .
Cd1 O5 H2W 102.0 . .
H1W O5 H2W 109.8 . .
C9 N1 C13 117.2(4) . .
C9 N1 Cd1 123.8(3) . .
C13 N1 Cd1 119.0(3) . .
C21 N2 C17 116.8(4) . .
C21 N2 Cd1 123.4(3) . 8_455
C17 N2 Cd1 119.5(3) . 8_455
C2 C1 C6 119.0(4) . .
C2 C1 C7 120.3(4) . .
C6 C1 C7 120.7(4) . .
C1 C2 C3 122.3(4) . .
C1 C2 H2 118.9 . .
C3 C2 H2 118.9 . .
C4 C3 C2 118.7(4) . .
C4 C3 C8 121.0(4) . .
C2 C3 C8 120.3(4) . .
C5 C4 C3 119.1(4) . .
C5 C4 H4 120.4 . .
C3 C4 H4 120.4 . .
C4 C5 C6 121.8(4) . .
C4 C5 Br1 118.9(4) . .
C6 C5 Br1 119.3(4) . .
C1 C6 C5 119.0(4) . .
C1 C6 H6 120.5 . .
C5 C6 H6 120.5 . .
O1 C7 O2 123.4(4) . .
O1 C7 C1 120.0(4) . .
O2 C7 C1 116.5(4) . .
O3 C8 O4 125.3(5) . .
O3 C8 C3 115.5(4) . .
O4 C8 C3 119.1(4) . .
N1 C9 C10 123.3(5) . .
N1 C9 H9 118.3 . .
C10 C9 H9 118.3 . .
C9 C10 C11 120.4(5) . .
C9 C10 H10 119.8 . .
C11 C10 H10 119.8 . .
C10 C11 C12 115.9(4) . .
C10 C11 C14 123.5(5) . .
C12 C11 C14 120.6(5) . .
C13 C12 C11 120.8(5) . .
C13 C12 H12 119.6 . .
C11 C12 H12 119.6 . .
N1 C13 C12 122.4(4) . .
N1 C13 H13 118.8 . .
C12 C13 H13 118.8 . .
C11 C14 C15 110.7(4) . .
C11 C14 H14A 109.5 . .
C15 C14 H14A 109.5 . .
C11 C14 H14B 109.5 . .
C15 C14 H14B 109.5 . .
H14A C14 H14B 108.1 . .
C16 C15 C14 112.3(4) . .
C16 C15 H15A 109.1 . .
C14 C15 H15A 109.1 . .
C16 C15 H15B 109.1 . .
C14 C15 H15B 109.1 . .
H15A C15 H15B 107.9 . .
C15 C16 C19 116.9(4) . .
C15 C16 H16A 108.1 . .
C19 C16 H16A 108.1 . .
C15 C16 H16B 108.1 . .
C19 C16 H16B 108.1 . .
H16A C16 H16B 107.3 . .
N2 C17 C18 123.3(4) . .
N2 C17 H17 118.4 . .
C18 C17 H17 118.4 . .
C17 C18 C19 120.2(4) . .
C17 C18 H18 119.9 . .
C19 C18 H18 119.9 . .
C20 C19 C18 116.4(4) . .
C20 C19 C16 124.8(4) . .
C18 C19 C16 118.8(4) . .
C19 C20 C21 120.3(4) . .
C19 C20 H20 119.8 . .
C21 C20 H20 119.8 . .
N2 C21 C20 123.0(4) . .
N2 C21 H21 118.5 . .
C20 C21 H21 118.5 . .

loop_
_geom_bond_atom_site_label_1
_geom_bond_atom_site_label_2
_geom_bond_distance
_geom_bond_site_symmetry_2
Cd1 O3 2.218(3) 6_556
Cd1 O2 2.242(3) .
Cd1 N2 2.284(3) 8_556
Cd1 O5 2.354(3) .
Cd1 N1 2.375(3) .
Cd1 O1 2.639(3) .
Br1 C5 1.900(4) .
O1 C7 1.230(5) .
O2 C7 1.273(5) .
O3 C8 1.241(5) .
O3 Cd1 2.218(3) 6
O4 C8 1.241(5) .
O5 H1W 0.8364 .
O5 H2W 0.8329 .
N1 C9 1.326(5) .
N1 C13 1.335(5) .
N2 C21 1.328(5) .
N2 C17 1.332(5) .
N2 Cd1 2.284(3) 8_455
C1 C2 1.375(5) .
C1 C6 1.383(6) .
C1 C7 1.511(6) .
C2 C3 1.387(5) .
C2 H2 0.9300 .
C3 C4 1.383(6) .
C3 C8 1.504(6) .
C4 C5 1.381(6) .
C4 H4 0.9300 .
C5 C6 1.387(6) .
C6 H6 0.9300 .
C9 C10 1.374(6) .
C9 H9 0.9300 .
C10 C11 1.378(7) .
C10 H10 0.9300 .
C11 C12 1.384(6) .
C11 C14 1.506(6) .
C12 C13 1.375(6) .
C12 H12 0.9300 .
C13 H13 0.9300 .
C14 C15 1.548(6) .
C14 H14A 0.9700 .
C14 H14B 0.9700 .
C15 C16 1.504(6) .
C15 H15A 0.9700 .
C15 H15B 0.9700 .
C16 C19 1.505(5) .
C16 H16A 0.9700 .
C16 H16B 0.9700 .
C17 C18 1.372(5) .
C17 H17 0.9300 .
C18 C19 1.381(6) .
C18 H18 0.9300 .
C19 C20 1.371(6) .
C20 C21 1.381(5) .
C20 H20 0.9300 .
C21 H21 0.9300 .

loop_
_geom_hbond_atom_site_label_D
_geom_hbond_atom_site_label_H
_geom_hbond_atom_site_label_A
_geom_hbond_distance_DH
_geom_hbond_distance_HA
_geom_hbond_distance_DA
_geom_hbond_angle_DHA
_geom_hbond_site_symmetry_A
O5 H1W O4 0.84 1.84 2.674(4) 173.4 2_656
O5 H2W O2 0.83 2.14 2.867(4) 146.3 5_657

loop_
_geom_torsion_atom_site_label_1
_geom_torsion_atom_site_label_2
_geom_torsion_atom_site_label_3
_geom_torsion_atom_site_label_4
_geom_torsion
_geom_torsion_site_symmetry_1
O3 Cd1 O1 C7 168.5(19) 6_556
O2 Cd1 O1 C7 3.0(3) .
N2 Cd1 O1 C7 179.9(3) 8_556
O5 Cd1 O1 C7 86.4(3) .
N1 Cd1 O1 C7 -85.2(3) .
O3 Cd1 O2 C7 178.2(3) 6_556
N2 Cd1 O2 C7 -7.7(4) 8_556
O5 Cd1 O2 C7 -103.7(3) .
N1 Cd1 O2 C7 87.6(3) .
O1 Cd1 O2 C7 -2.9(3) .
O3 Cd1 N1 C9 91.1(3) 6_556
O2 Cd1 N1 C9 -138.4(3) .
N2 Cd1 N1 C9 1.0(3) 8_556
O5 Cd1 N1 C9 140.7(5) .
O1 Cd1 N1 C9 -85.5(3) .
O3 Cd1 N1 C13 -87.3(3) 6_556
O2 Cd1 N1 C13 43.1(3) .
N2 Cd1 N1 C13 -177.5(3) 8_556
O5 Cd1 N1 C13 -37.7(7) .
O1 Cd1 N1 C13 96.0(3) .
C6 C1 C2 C3 -1.7(6) .
C7 C1 C2 C3 176.7(4) .
C1 C2 C3 C4 2.2(6) .
C1 C2 C3 C8 -178.6(4) .
C2 C3 C4 C5 -1.5(6) .
C8 C3 C4 C5 179.3(4) .
C3 C4 C5 C6 0.3(7) .
C3 C4 C5 Br1 -179.3(3) .
C2 C1 C6 C5 0.4(6) .
C7 C1 C6 C5 -178.0(4) .
C4 C5 C6 C1 0.3(7) .
Br1 C5 C6 C1 179.9(3) .
Cd1 O1 C7 O2 -5.1(4) .
Cd1 O1 C7 C1 171.1(4) .
Cd1 O2 C7 O1 6.1(5) .
Cd1 O2 C7 C1 -170.3(3) .
C2 C1 C7 O1 -173.6(4) .
C6 C1 C7 O1 4.7(6) .
C2 C1 C7 O2 2.8(6) .
C6 C1 C7 O2 -178.8(4) .
Cd1 O3 C8 O4 8.5(6) 6
Cd1 O3 C8 C3 -173.0(3) 6
C4 C3 C8 O3 178.5(4) .
C2 C3 C8 O3 -0.7(6) .
C4 C3 C8 O4 -2.9(6) .
C2 C3 C8 O4 177.9(4) .
C13 N1 C9 C10 0.2(6) .
Cd1 N1 C9 C10 -178.3(3) .
N1 C9 C10 C11 -0.9(7) .
C9 C10 C11 C12 0.8(6) .
C9 C10 C11 C14 -176.5(4) .
C10 C11 C12 C13 0.0(6) .
C14 C11 C12 C13 177.4(4) .
C9 N1 C13 C12 0.6(6) .
Cd1 N1 C13 C12 179.1(3) .
C11 C12 C13 N1 -0.7(7) .
C10 C11 C14 C15 95.4(6) .
C12 C11 C14 C15 -81.8(5) .
C11 C14 C15 C16 -71.2(6) .
C14 C15 C16 C19 172.7(4) .
C21 N2 C17 C18 0.9(7) .
Cd1 N2 C17 C18 -173.3(4) 8_455
N2 C17 C18 C19 0.2(7) .
C17 C18 C19 C20 -1.5(7) .
C17 C18 C19 C16 176.9(4) .
C15 C16 C19 C20 0.6(6) .
C15 C16 C19 C18 -177.6(4) .
C18 C19 C20 C21 1.6(6) .
C16 C19 C20 C21 -176.6(4) .
C17 N2 C21 C20 -0.8(6) .
Cd1 N2 C21 C20 173.2(3) 8_455
C19 C20 C21 N2 -0.5(7) .
